data_8102168
loop_
_publ_author_name
'Ernst, Richard D.'
'Basta, Rehan'
'Arif, Atta M.'

_publ_section_title
;
Crystal structure of bis(\h^5^-6,6-dimethylcyclohexadienyl)chromium, 
Cr(C~8~H~11~)~2~
;
_journal_issue 3
_journal_name_full 'Zeitschrift f\"ur Kristallographie - New Crystal Structures'
_journal_page_first 335
_journal_page_last 336
_journal_volume 222
_journal_year 2007
_chemical_formula_structural Cr(C8H11)2
_chemical_formula_sum 'C16 H22 Cr'
_chemical_formula_weight 266.34
_chemical_name_systematic
;
bis(\h^5^-6,6-dimethylcyclohexadienyl)chromium
;
_space_group_IT_number 19
_symmetry_cell_setting orthorhombic
_symmetry_space_group_name_Hall 'P 2ac 2ab'
_symmetry_space_group_name_H-M 'P 21 21 21'
_atom_sites_solution_hydrogens geom
_atom_sites_solution_primary direct
_atom_sites_solution_secondary difmap
_audit_creation_method SHELXL-97
_cell_angle_alpha 90.00
_cell_angle_beta 90.00
_cell_angle_gamma 90.00
_cell_formula_units_Z 4
_cell_length_a 7.6112(2)
_cell_length_b 9.2521(4)
_cell_length_c 20.2174(9)
_cell_measurement_temperature 200.00(10)
_cell_volume 1423.70(10)
_computing_cell_refinement DENZO-SMN
_computing_data_collection 'Nonius COLLECT'
_computing_data_reduction DENZO-SMN
_computing_molecular_graphics 'WinGX, Ortep3'
_computing_structure_refinement 'SHELXL-97 (Sheldrick, 1997)'
_computing_structure_solution SIR97
_diffrn_ambient_temperature 200.00(10)
_diffrn_measured_fraction_theta_full 0.919
_diffrn_measured_fraction_theta_max 0.919
_diffrn_measurement_device_type 'Nonius KappaCCD'
_diffrn_measurement_method phi
_diffrn_radiation_monochromator graphite
_diffrn_radiation_source 'fine-focus sealed tube'
_diffrn_radiation_type MoK\a
_diffrn_radiation_wavelength 0.71073
_diffrn_reflns_av_R_equivalents 0.0000
_diffrn_reflns_av_sigmaI/netI 0.0653
_diffrn_reflns_limit_h_max 9
_diffrn_reflns_limit_h_min -9
_diffrn_reflns_limit_k_max 14
_diffrn_reflns_limit_k_min -14
_diffrn_reflns_limit_l_max 31
_diffrn_reflns_limit_l_min -31
_diffrn_reflns_number 5004
_diffrn_reflns_theta_full 33.71
_diffrn_reflns_theta_max 33.71
_diffrn_reflns_theta_min 3.61
_diffrn_standards_decay_% <2.0
_exptl_absorpt_coefficient_mu 0.780
_exptl_absorpt_correction_type SCALEPACK
_exptl_crystal_colour brown
_exptl_crystal_density_diffrn 1.243
_exptl_crystal_density_method 'not measured'
_exptl_crystal_description prism
_exptl_crystal_F_000 568
_exptl_crystal_size_max 0.25
_exptl_crystal_size_mid 0.11
_exptl_crystal_size_min 0.03
_refine_diff_density_max 0.239
_refine_diff_density_min -0.305
_refine_diff_density_rms 0.054
_refine_ls_abs_structure_details 'Flack H D (1983), Acta Cryst. A39, 876-881'
_refine_ls_abs_structure_Flack 0.02(2)
_refine_ls_extinction_coef 0.0067(13)
_refine_ls_extinction_expression Fc^*^=kFc[1+0.001xFc^2^\l^3^/sin(2\q)]^-1/4^
_refine_ls_extinction_method SHELXL
_refine_ls_goodness_of_fit_ref 1.041
_refine_ls_hydrogen_treatment mixed
_refine_ls_matrix_type full
_refine_ls_number_parameters 243
_refine_ls_number_reflns 5004
_refine_ls_number_restraints 0
_refine_ls_restrained_S_all 1.041
_refine_ls_R_factor_all 0.0837
_refine_ls_R_factor_gt 0.0456
_refine_ls_shift/su_max 0.002
_refine_ls_shift/su_mean 0.000
_refine_ls_structure_factor_coef Fsqd
_refine_ls_weighting_details 'calc w=1/[\s^2^(Fo^2^)+(0.0236P)^2^+0.1368P] where P=(Fo^2^+2Fc^2^)/3'
_refine_ls_weighting_scheme calc
_refine_ls_wR_factor_gt 0.0739
_refine_ls_wR_factor_ref 0.0847
_reflns_number_gt 3441
_reflns_number_total 5004
_reflns_threshold_expression >2sigma(I)
_cod_data_source_file 1267-2072.cff
_cod_data_source_block shelxl
_cod_depositor_comments
;
The following automatic conversions were performed:

'_cell_measurement_temperature' value '200(0.1)' was changed to
'200.00(10)' - precision was
estimated.

'_diffrn_ambient_temperature' value '200(0.1)' was
changed to '200.00(10)' - precision was estimated.

Automatic conversion script
Id: cif_fix_values 1569 2011-02-09 13:29:24Z adriana 
;
_cod_original_sg_symbol_H-M P2(1)2(1)2(1)
_cod_database_code 8102168

loop_
_symmetry_equiv_pos_as_xyz
'x, y, z'
'-x+1/2, -y, z+1/2'
'x+1/2, -y+1/2, -z'
'-x, y+1/2, -z+1/2'

loop_
_atom_site_label
_atom_site_type_symbol
_atom_site_fract_x
_atom_site_fract_y
_atom_site_fract_z
_atom_site_U_iso_or_equiv
_atom_site_adp_type
_atom_site_occupancy
_atom_site_symmetry_multiplicity
_atom_site_Wyckoff_symbol
_atom_site_calc_flag
_atom_site_refinement_flags
_atom_site_disorder_assembly
_atom_site_disorder_group
Cr Cr 0.25276(4) 0.02956(3) 0.160446(13) 0.02789(9) Uani 1 4 a d . . .
C1 C 0.0037(3) -0.0139(3) 0.11323(13) 0.0324(5) Uani 1 4 a d . . .
H1 H -0.034(3) 0.035(3) 0.0794(12) 0.044(7) Uiso 1 4 a d . . .
C2 C -0.0256(3) 0.0393(3) 0.17665(14) 0.0438(7) Uani 1 4 a d . . .
H2 H -0.070(3) 0.124(3) 0.1819(12) 0.046(7) Uiso 1 4 a d . . .
C3 C 0.0528(3) -0.0300(4) 0.23147(13) 0.0518(7) Uani 1 4 a d . . .
H3 H 0.044(3) 0.013(3) 0.2645(14) 0.051(8) Uiso 1 4 a d . . .
C4 C 0.1621(3) -0.1496(3) 0.22033(13) 0.0458(6) Uani 1 4 a d . . .
H4 H 0.221(3) -0.181(2) 0.2515(11) 0.044(7) Uiso 1 4 a d . . .
C5 C 0.1861(3) -0.2003(2) 0.15682(13) 0.0364(5) Uani 1 4 a d . . .
H5 H 0.272(3) -0.267(3) 0.1479(12) 0.069(8) Uiso 1 4 a d . . .
C6 C 0.0419(2) -0.1748(2) 0.10553(10) 0.0300(4) Uani 1 4 a d . . .
C7 C -0.1203(3) -0.2682(3) 0.11922(12) 0.0385(5) Uani 1 4 a d . . .
H7A H -0.156(3) -0.251(3) 0.1650(12) 0.048(6) Uiso 1 4 a d . . .
H7B H -0.205(3) -0.243(3) 0.0913(13) 0.063(8) Uiso 1 4 a d . . .
H7C H -0.095(3) -0.365(3) 0.1114(12) 0.048(7) Uiso 1 4 a d . . .
C8 C 0.1099(4) -0.2068(3) 0.03587(13) 0.0464(6) Uani 1 4 a d . . .
H8A H 0.210(2) -0.148(2) 0.0275(9) 0.028(6) Uiso 1 4 a d . . .
H8B H 0.134(3) -0.304(3) 0.0332(12) 0.048(7) Uiso 1 4 a d . . .
H8C H 0.021(3) -0.179(3) 0.0009(14) 0.067(9) Uiso 1 4 a d . . .
C1' C 0.3858(3) 0.1354(3) 0.07910(12) 0.0382(5) Uani 1 4 a d . . .
H1' H 0.352(3) 0.127(3) 0.0406(12) 0.043(7) Uiso 1 4 a d . . .
C2' C 0.4994(3) 0.0369(3) 0.10898(14) 0.0434(6) Uani 1 4 a d . . .
H2' H 0.542(3) -0.037(3) 0.0877(12) 0.042(7) Uiso 1 4 a d . . .
C3' C 0.5322(3) 0.0483(3) 0.17730(15) 0.0463(7) Uani 1 4 a d . . .
H3' H 0.598(3) -0.017(3) 0.1980(12) 0.053(8) Uiso 1 4 a d . . .
C4' C 0.4460(3) 0.1556(3) 0.21422(13) 0.0451(6) Uani 1 4 a d . . .
H4' H 0.448(3) 0.162(3) 0.2551(13) 0.044(7) Uiso 1 4 a d . . .
C5' C 0.3338(3) 0.2518(3) 0.18214(12) 0.0402(5) Uani 1 4 a d . . .
H5' H 0.270(3) 0.312(2) 0.2061(11) 0.052(7) Uiso 1 4 a d . . .
C6' C 0.3635(3) 0.2846(3) 0.10956(12) 0.0416(5) Uani 1 4 a d . . .
C7' C 0.2048(4) 0.3612(4) 0.0804(2) 0.0628(9) Uani 1 4 a d . . .
H7D H 0.188(4) 0.456(4) 0.1003(15) 0.094(11) Uiso 1 4 a d . . .
H7E H 0.100(3) 0.302(3) 0.0912(13) 0.059(9) Uiso 1 4 a d . . .
H7F H 0.223(4) 0.378(3) 0.0342(15) 0.077(10) Uiso 1 4 a d . . .
C8' C 0.5282(4) 0.3783(4) 0.09967(18) 0.0608(8) Uani 1 4 a d . . .
H8D H 0.520(4) 0.471(4) 0.1211(16) 0.073(10) Uiso 1 4 a d . . .
H8E H 0.554(3) 0.392(3) 0.0518(15) 0.064(8) Uiso 1 4 a d . . .
H8F H 0.627(3) 0.331(3) 0.1174(12) 0.045(7) Uiso 1 4 a d . . .

loop_
_atom_site_aniso_label
_atom_site_aniso_U_11
_atom_site_aniso_U_22
_atom_site_aniso_U_33
_atom_site_aniso_U_23
_atom_site_aniso_U_13
_atom_site_aniso_U_12
Cr 0.01965(14) 0.03352(15) 0.03050(14) 0.00196(13) 0.00060(16) -0.00103(16)
C1 0.0239(10) 0.0328(12) 0.0405(12) 0.0004(11) -0.0042(8) 0.0034(9)
C2 0.0207(10) 0.0460(14) 0.0648(19) -0.0224(16) 0.0090(10) -0.0024(10)
C3 0.0436(14) 0.078(2) 0.0336(13) -0.0196(14) 0.0142(10) -0.0298(14)
C4 0.0418(12) 0.0593(17) 0.0363(13) 0.0168(12) -0.0094(11) -0.0238(12)
C5 0.0299(9) 0.0336(11) 0.0459(13) 0.0109(11) -0.0042(9) -0.0004(8)
C6 0.0289(10) 0.0301(11) 0.0311(11) -0.0013(8) -0.0015(8) 0.0022(8)
C7 0.0393(12) 0.0396(14) 0.0368(13) -0.0041(11) -0.0069(10) -0.0051(10)
C8 0.0615(15) 0.0386(14) 0.0391(14) -0.0077(11) 0.0106(11) -0.0007(12)
C1' 0.0393(12) 0.0425(14) 0.0329(13) 0.0033(10) 0.0062(9) -0.0047(10)
C2' 0.0275(11) 0.0442(14) 0.0585(17) 0.0014(15) 0.0147(10) 0.0013(11)
C3' 0.0204(11) 0.0532(17) 0.0654(19) 0.0198(15) -0.0046(11) -0.0015(11)
C4' 0.0349(12) 0.0631(17) 0.0374(14) 0.0070(12) -0.0079(10) -0.0194(11)
C5' 0.0368(11) 0.0406(13) 0.0431(13) -0.0088(11) 0.0016(10) -0.0081(10)
C6' 0.0456(12) 0.0336(12) 0.0456(14) 0.0027(11) -0.0042(10) -0.0060(10)
C7' 0.074(2) 0.0374(15) 0.077(2) 0.0093(15) -0.0183(16) 0.0072(13)
C8' 0.069(2) 0.053(2) 0.060(2) 0.0141(15) 0.0010(15) -0.0247(15)

loop_
_atom_type_symbol
_atom_type_description
_atom_type_scat_dispersion_real
_atom_type_scat_dispersion_imag
_atom_type_scat_source
C C 0.0033 0.0016 'International Tables Vol C Tables 4.2.6.8 and 6.1.1.4'
H H 0.0000 0.0000 'International Tables Vol C Tables 4.2.6.8 and 6.1.1.4'
Cr Cr 0.3209 0.6236 'International Tables Vol C Tables 4.2.6.8 and 6.1.1.4'

loop_
_geom_angle_atom_site_label_1
_geom_angle_atom_site_label_2
_geom_angle_atom_site_label_3
_geom_angle
_geom_angle_site_symmetry_1
_geom_angle_site_symmetry_3
_geom_angle_publ_flag
C2 Cr C2' 159.36(11) . . ?
C2 Cr C1 37.71(9) . . ?
C2' Cr C1 123.98(10) . . ?
C2 Cr C3' 160.80(9) . . ?
C2' Cr C3' 38.13(10) . . ?
C1 Cr C3' 161.49(10) . . ?
C2 Cr C3 38.27(11) . . ?
C2' Cr C3 160.81(12) . . ?
C1 Cr C3 68.20(10) . . ?
C3' Cr C3 127.45(11) . . ?
C2 Cr C1' 123.96(11) . . ?
C2' Cr C1' 37.72(10) . . ?
C1 Cr C1' 99.14(9) . . ?
C3' Cr C1' 67.87(10) . . ?
C3 Cr C1' 161.46(11) . . ?
C2 Cr C4 68.43(11) . . ?
C2' Cr C4 124.99(11) . . ?
C1 Cr C4 79.92(9) . . ?
C3' Cr C4 106.66(10) . . ?
C3 Cr C4 37.81(11) . . ?
C1' Cr C4 156.88(10) . . ?
C2 Cr C4' 124.78(10) . . ?
C2' Cr C4' 68.48(11) . . ?
C1 Cr C4' 156.43(10) . . ?
C3' Cr C4' 37.86(11) . . ?
C3 Cr C4' 106.34(10) . . ?
C1' Cr C4' 79.66(10) . . ?
C4 Cr C4' 110.33(10) . . ?
C2 Cr C5 79.45(10) . . ?
C2' Cr C5 102.54(10) . . ?
C1 Cr C5 66.46(9) . . ?
C3' Cr C5 108.15(10) . . ?
C3 Cr C5 67.13(11) . . ?
C1' Cr C5 121.50(10) . . ?
C4 Cr C5 36.93(9) . . ?
C4' Cr C5 134.17(9) . . ?
C2 Cr C5' 102.00(10) . . ?
C2' Cr C5' 79.71(10) . . ?
C1 Cr C5' 120.67(9) . . ?
C3' Cr C5' 67.43(10) . . ?
C3 Cr C5' 107.71(10) . . ?
C1' Cr C5' 66.18(9) . . ?
C4 Cr C5' 134.12(10) . . ?
C4' Cr C5' 37.28(9) . . ?
C5 Cr C5' 169.84(9) . . ?
C2 C1 C6 118.0(2) . . ?
C2 C1 Cr 70.59(13) . . ?
C6 C1 Cr 93.42(13) . . ?
C2 C1 H1 119.3(17) . . ?
C6 C1 H1 119.4(18) . . ?
Cr C1 H1 122.6(17) . . ?
C1 C2 C3 119.6(3) . . ?
C1 C2 Cr 71.71(12) . . ?
C3 C2 Cr 71.57(13) . . ?
C1 C2 H2 119.9(17) . . ?
C3 C2 H2 118.9(17) . . ?
Cr C2 H2 116.3(15) . . ?
C4 C3 C2 118.9(2) . . ?
C4 C3 Cr 71.17(14) . . ?
C2 C3 Cr 70.16(13) . . ?
C4 C3 H3 126(2) . . ?
C2 C3 H3 114(2) . . ?
Cr C3 H3 120(2) . . ?
C5 C4 C3 119.7(2) . . ?
C5 C4 Cr 72.40(13) . . ?
C3 C4 Cr 71.03(15) . . ?
C5 C4 H4 121.4(16) . . ?
C3 C4 H4 118.3(16) . . ?
Cr C4 H4 121.3(16) . . ?
C4 C5 C6 119.0(2) . . ?
C4 C5 Cr 70.67(14) . . ?
C6 C5 Cr 92.24(12) . . ?
C4 C5 H5 120.5(16) . . ?
C6 C5 H5 118.8(16) . . ?
Cr C5 H5 119.7(16) . . ?
C1 C6 C5 102.62(17) . . ?
C1 C6 C8 110.33(19) . . ?
C5 C6 C8 110.61(19) . . ?
C1 C6 C7 112.25(18) . . ?
C5 C6 C7 111.64(17) . . ?
C8 C6 C7 109.27(19) . . ?
C6 C7 H7A 107.7(13) . . ?
C6 C7 H7B 108.5(16) . . ?
H7A C7 H7B 111(2) . . ?
C6 C7 H7C 110.3(14) . . ?
H7A C7 H7C 112(2) . . ?
H7B C7 H7C 107(2) . . ?
C6 C8 H8A 109.0(12) . . ?
C6 C8 H8B 108.2(16) . . ?
H8A C8 H8B 112.7(19) . . ?
C6 C8 H8C 111.4(15) . . ?
H8A C8 H8C 105.4(19) . . ?
H8B C8 H8C 110(2) . . ?
C2' C1' C6' 119.2(2) . . ?
C2' C1' Cr 70.45(14) . . ?
C6' C1' Cr 92.92(14) . . ?
C2' C1' H1' 122.7(17) . . ?
C6' C1' H1' 115.8(18) . . ?
Cr C1' H1' 121.8(16) . . ?
C1' C2' C3' 119.1(3) . . ?
C1' C2' Cr 71.83(13) . . ?
C3' C2' Cr 71.46(13) . . ?
C1' C2' H2' 122.0(17) . . ?
C3' C2' H2' 118.6(17) . . ?
Cr C2' H2' 122.7(17) . . ?
C4' C3' C2' 119.4(2) . . ?
C4' C3' Cr 71.38(13) . . ?
C2' C3' Cr 70.40(13) . . ?
C4' C3' H3' 119.6(17) . . ?
C2' C3' H3' 120.7(17) . . ?
Cr C3' H3' 125.1(16) . . ?
C5' C4' C3' 119.4(2) . . ?
C5' C4' Cr 72.21(13) . . ?
C3' C4' Cr 70.76(15) . . ?
C5' C4' H4' 115.7(18) . . ?
C3' C4' H4' 124.7(18) . . ?
Cr C4' H4' 123.6(17) . . ?
C4' C5' C6' 119.2(2) . . ?
C4' C5' Cr 70.52(14) . . ?
C6' C5' Cr 92.08(14) . . ?
C4' C5' H5' 119.0(16) . . ?
C6' C5' H5' 119.1(15) . . ?
Cr C5' H5' 123.0(16) . . ?
C5' C6' C7' 110.5(2) . . ?
C5' C6' C1' 103.09(19) . . ?
C7' C6' C1' 110.8(2) . . ?
C5' C6' C8' 111.1(2) . . ?
C7' C6' C8' 109.6(2) . . ?
C1' C6' C8' 111.6(2) . . ?
C6' C7' H7D 111(2) . . ?
C6' C7' H7E 107.3(15) . . ?
H7D C7' H7E 107(3) . . ?
C6' C7' H7F 109.6(18) . . ?
H7D C7' H7F 106(3) . . ?
H7E C7' H7F 115(2) . . ?
C6' C8' H8D 112.9(18) . . ?
C6' C8' H8F 109.9(15) . . ?
H8D C8' H8F 107(2) . . ?
C6' C8' H8E 110.8(16) . . ?
H8D C8' H8E 110(3) . . ?
H8F C8' H8E 106(2) . . ?

loop_
_geom_bond_atom_site_label_1
_geom_bond_atom_site_label_2
_geom_bond_distance
_geom_bond_site_symmetry_2
_geom_bond_publ_flag
Cr C2 2.146(2) . ?
Cr C2' 2.147(2) . ?
Cr C1 2.160(2) . ?
Cr C3' 2.161(2) . ?
Cr C3 2.164(2) . ?
Cr C1' 2.165(2) . ?
Cr C4 2.166(2) . ?
Cr C4' 2.169(2) . ?
Cr C5 2.188(2) . ?
Cr C5' 2.191(2) . ?
C1 C2 1.391(3) . ?
C1 C6 1.525(3) . ?
C1 H1 0.87(3) . ?
C2 C3 1.413(4) . ?
C2 H2 0.86(3) . ?
C3 C4 1.403(4) . ?
C3 H3 0.78(3) . ?
C4 C5 1.379(4) . ?
C4 H4 0.83(2) . ?
C5 C6 1.528(3) . ?
C5 H5 0.91(3) . ?
C6 C8 1.529(3) . ?
C6 C7 1.532(3) . ?
C7 H7A 0.98(2) . ?
C7 H7B 0.89(3) . ?
C7 H7C 0.93(3) . ?
C8 H8A 0.950(19) . ?
C8 H8B 0.92(3) . ?
C8 H8C 1.01(3) . ?
C1' C2' 1.394(4) . ?
C1' C6' 1.521(3) . ?
C1' H1' 0.82(2) . ?
C2' C3' 1.408(4) . ?
C2' H2' 0.87(3) . ?
C3' C4' 1.405(4) . ?
C3' H3' 0.89(2) . ?
C4' C5' 1.394(3) . ?
C4' H4' 0.83(3) . ?
C5' C6' 1.515(3) . ?
C5' H5' 0.88(2) . ?
C6' C7' 1.520(3) . ?
C6' C8' 1.537(3) . ?
C7' H7D 0.97(4) . ?
C7' H7E 1.00(3) . ?
C7' H7F 0.96(3) . ?
C8' H8D 0.96(3) . ?
C8' H8F 0.94(2) . ?
C8' H8E 0.99(3) . ?

loop_
_geom_torsion_atom_site_label_1
_geom_torsion_atom_site_label_2
_geom_torsion_atom_site_label_3
_geom_torsion_atom_site_label_4
_geom_torsion
_geom_torsion_site_symmetry_1
_geom_torsion_site_symmetry_2
_geom_torsion_site_symmetry_3
_geom_torsion_site_symmetry_4
_geom_torsion_publ_flag
C2' Cr C1 C2 -166.75(18) . . . . ?
C3' Cr C1 C2 -179.6(3) . . . . ?
C3 Cr C1 C2 30.10(18) . . . . ?
C1' Cr C1 C2 -135.81(18) . . . . ?
C4 Cr C1 C2 67.62(19) . . . . ?
C4' Cr C1 C2 -50.7(3) . . . . ?
C5 Cr C1 C2 103.71(19) . . . . ?
C5' Cr C1 C2 -68.2(2) . . . . ?
C2 Cr C1 C6 -118.6(2) . . . . ?
C2' Cr C1 C6 74.68(19) . . . . ?
C3' Cr C1 C6 61.8(4) . . . . ?
C3 Cr C1 C6 -88.47(17) . . . . ?
C1' Cr C1 C6 105.62(14) . . . . ?
C4 Cr C1 C6 -50.95(15) . . . . ?
C4' Cr C1 C6 -169.3(2) . . . . ?
C5 Cr C1 C6 -14.86(13) . . . . ?
C5' Cr C1 C6 173.27(13) . . . . ?
C6 C1 C2 C3 28.2(3) . . . . ?
Cr C1 C2 C3 -55.2(2) . . . . ?
C6 C1 C2 Cr 83.34(18) . . . . ?
C2' Cr C2 C1 32.6(4) . . . . ?
C3' Cr C2 C1 179.6(2) . . . . ?
C3 Cr C2 C1 -131.2(3) . . . . ?
C1' Cr C2 C1 56.1(2) . . . . ?
C4 Cr C2 C1 -101.76(18) . . . . ?
C4' Cr C2 C1 157.86(15) . . . . ?
C5 Cr C2 C1 -64.96(17) . . . . ?
C5' Cr C2 C1 125.29(17) . . . . ?
C2' Cr C2 C3 163.9(3) . . . . ?
C1 Cr C2 C3 131.2(3) . . . . ?
C3' Cr C2 C3 -49.1(3) . . . . ?
C1' Cr C2 C3 -172.69(16) . . . . ?
C4 Cr C2 C3 29.48(16) . . . . ?
C4' Cr C2 C3 -70.9(2) . . . . ?
C5 Cr C2 C3 66.29(17) . . . . ?
C5' Cr C2 C3 -103.46(17) . . . . ?
C1 C2 C3 C4 1.4(4) . . . . ?
Cr C2 C3 C4 -53.8(2) . . . . ?
C1 C2 C3 Cr 55.2(2) . . . . ?
C2 Cr C3 C4 131.7(2) . . . . ?
C2' Cr C3 C4 -31.0(4) . . . . ?
C1 Cr C3 C4 102.01(16) . . . . ?
C3' Cr C3 C4 -66.5(2) . . . . ?
C1' Cr C3 C4 151.1(3) . . . . ?
C4' Cr C3 C4 -102.28(16) . . . . ?
C5 Cr C3 C4 29.36(13) . . . . ?
C5' Cr C3 C4 -141.30(14) . . . . ?
C2' Cr C3 C2 -162.7(3) . . . . ?
C1 Cr C3 C2 -29.69(16) . . . . ?
C3' Cr C3 C2 161.75(13) . . . . ?
C1' Cr C3 C2 19.4(4) . . . . ?
C4 Cr C3 C2 -131.7(2) . . . . ?
C4' Cr C3 C2 126.02(17) . . . . ?
C5 Cr C3 C2 -102.35(17) . . . . ?
C5' Cr C3 C2 86.99(17) . . . . ?
C2 C3 C4 C5 -2.3(3) . . . . ?
Cr C3 C4 C5 -55.62(19) . . . . ?
C2 C3 C4 Cr 53.3(2) . . . . ?
C2 Cr C4 C5 101.44(15) . . . . ?
C2' Cr C4 C5 -60.65(17) . . . . ?
C1 Cr C4 C5 63.99(14) . . . . ?
C3' Cr C4 C5 -98.22(15) . . . . ?
C3 Cr C4 C5 131.3(2) . . . . ?
C1' Cr C4 C5 -25.7(3) . . . . ?
C4' Cr C4 C5 -138.05(14) . . . . ?
C5' Cr C4 C5 -172.68(13) . . . . ?
C2 Cr C4 C3 -29.82(15) . . . . ?
C2' Cr C4 C3 168.08(16) . . . . ?
C1 Cr C4 C3 -67.27(15) . . . . ?
C3' Cr C4 C3 130.52(16) . . . . ?
C1' Cr C4 C3 -157.0(2) . . . . ?
C4' Cr C4 C3 90.69(17) . . . . ?
C5 Cr C4 C3 -131.3(2) . . . . ?
C5' Cr C4 C3 56.06(19) . . . . ?
C3 C4 C5 C6 -26.6(3) . . . . ?
Cr C4 C5 C6 -81.55(17) . . . . ?
C3 C4 C5 Cr 54.96(19) . . . . ?
C2 Cr C5 C4 -67.99(15) . . . . ?
C2' Cr C5 C4 132.98(15) . . . . ?
C1 Cr C5 C4 -105.18(16) . . . . ?
C3' Cr C5 C4 93.79(16) . . . . ?
C3 Cr C5 C4 -30.01(15) . . . . ?
C1' Cr C5 C4 168.48(14) . . . . ?
C4' Cr C5 C4 60.91(19) . . . . ?
C5' Cr C5 C4 31.2(5) . . . . ?
C2 Cr C5 C6 52.00(14) . . . . ?
C2' Cr C5 C6 -107.03(15) . . . . ?
C1 Cr C5 C6 14.81(13) . . . . ?
C3' Cr C5 C6 -146.22(14) . . . . ?
C3 Cr C5 C6 89.98(15) . . . . ?
C1' Cr C5 C6 -71.53(15) . . . . ?
C4 Cr C5 C6 120.0(2) . . . . ?
C4' Cr C5 C6 -179.10(13) . . . . ?
C5' Cr C5 C6 151.2(4) . . . . ?
C2 C1 C6 C5 -49.6(2) . . . . ?
Cr C1 C6 C5 20.18(17) . . . . ?
C2 C1 C6 C8 -167.5(2) . . . . ?
Cr C1 C6 C8 -97.70(18) . . . . ?
C2 C1 C6 C7 70.4(3) . . . . ?
Cr C1 C6 C7 140.18(15) . . . . ?
C4 C5 C6 C1 49.2(2) . . . . ?
Cr C5 C6 C1 -19.89(17) . . . . ?
C4 C5 C6 C8 166.9(2) . . . . ?
Cr C5 C6 C8 97.79(18) . . . . ?
C4 C5 C6 C7 -71.2(3) . . . . ?
Cr C5 C6 C7 -140.31(16) . . . . ?
C2 Cr C1' C2' -166.75(17) . . . . ?
C1 Cr C1' C2' -135.83(17) . . . . ?
C3' Cr C1' C2' 30.45(18) . . . . ?
C3 Cr C1' C2' 178.9(3) . . . . ?
C4 Cr C1' C2' -50.1(3) . . . . ?
C4' Cr C1' C2' 68.06(18) . . . . ?
C5 Cr C1' C2' -67.90(18) . . . . ?
C5' Cr C1' C2' 104.58(18) . . . . ?
C2 Cr C1' C6' 73.28(17) . . . . ?
C2' Cr C1' C6' -120.0(2) . . . . ?
C1 Cr C1' C6' 104.21(14) . . . . ?
C3' Cr C1' C6' -89.52(16) . . . . ?
C3 Cr C1' C6' 58.9(4) . . . . ?
C4 Cr C1' C6' -170.1(2) . . . . ?
C4' Cr C1' C6' -51.90(15) . . . . ?
C5 Cr C1' C6' 172.13(12) . . . . ?
C5' Cr C1' C6' -15.38(13) . . . . ?
C6' C1' C2' C3' 26.6(3) . . . . ?
Cr C1' C2' C3' -55.6(2) . . . . ?
C6' C1' C2' Cr 82.18(19) . . . . ?
C2 Cr C2' C1' 32.6(4) . . . . ?
C1 Cr C2' C1' 56.1(2) . . . . ?
C3' Cr C2' C1' -130.5(3) . . . . ?
C3 Cr C2' C1' -178.9(3) . . . . ?
C4 Cr C2' C1' 158.43(15) . . . . ?
C4' Cr C2' C1' -101.21(19) . . . . ?
C5 Cr C2' C1' 125.98(16) . . . . ?
C5' Cr C2' C1' -64.13(16) . . . . ?
C2 Cr C2' C3' 163.1(2) . . . . ?
C1 Cr C2' C3' -173.42(16) . . . . ?
C3 Cr C2' C3' -48.4(4) . . . . ?
C1' Cr C2' C3' 130.5(3) . . . . ?
C4 Cr C2' C3' -71.1(2) . . . . ?
C4' Cr C2' C3' 29.31(17) . . . . ?
C5 Cr C2' C3' -103.50(18) . . . . ?
C5' Cr C2' C3' 66.39(18) . . . . ?
C1' C2' C3' C4' 1.9(4) . . . . ?
Cr C2' C3' C4' -53.8(2) . . . . ?
C1' C2' C3' Cr 55.7(2) . . . . ?
C2 Cr C3' C4' -29.8(3) . . . . ?
C2' Cr C3' C4' 132.1(3) . . . . ?
C1 Cr C3' C4' 149.5(3) . . . . ?
C3 Cr C3' C4' -65.9(2) . . . . ?
C1' Cr C3' C4' 101.97(17) . . . . ?
C4 Cr C3' C4' -101.87(17) . . . . ?
C5 Cr C3' C4' -140.62(16) . . . . ?
C5' Cr C3' C4' 29.62(15) . . . . ?
C2 Cr C3' C2' -161.9(3) . . . . ?
C1 Cr C3' C2' 17.4(4) . . . . ?
C3 Cr C3' C2' 161.96(19) . . . . ?
C1' Cr C3' C2' -30.14(18) . . . . ?
C4 Cr C3' C2' 126.02(19) . . . . ?
C4' Cr C3' C2' -132.1(3) . . . . ?
C5 Cr C3' C2' 87.27(19) . . . . ?
C5' Cr C3' C2' -102.49(19) . . . . ?
C2' C3' C4' C5' -2.0(3) . . . . ?
Cr C3' C4' C5' -55.41(19) . . . . ?
C2' C3' C4' Cr 53.4(2) . . . . ?
C2 Cr C4' C5' -60.37(19) . . . . ?
C2' Cr C4' C5' 101.60(17) . . . . ?
C1 Cr C4' C5' -25.2(3) . . . . ?
C3' Cr C4' C5' 131.1(2) . . . . ?
C3 Cr C4' C5' -97.95(17) . . . . ?
C1' Cr C4' C5' 64.01(15) . . . . ?
C4 Cr C4' C5' -137.65(15) . . . . ?
C5 Cr C4' C5' -171.71(14) . . . . ?
C2 Cr C4' C3' 168.53(14) . . . . ?
C2' Cr C4' C3' -29.50(16) . . . . ?
C1 Cr C4' C3' -156.3(2) . . . . ?
C3 Cr C4' C3' 130.95(17) . . . . ?
C1' Cr C4' C3' -67.09(16) . . . . ?
C4 Cr C4' C3' 91.25(17) . . . . ?
C5 Cr C4' C3' 57.2(2) . . . . ?
C5' Cr C4' C3' -131.1(2) . . . . ?
C3' C4' C5' C6' -26.5(3) . . . . ?
Cr C4' C5' C6' -81.19(19) . . . . ?
C3' C4' C5' Cr 54.7(2) . . . . ?
C2 Cr C5' C4' 133.12(16) . . . . ?
C2' Cr C5' C4' -67.85(16) . . . . ?
C1 Cr C5' C4' 168.60(15) . . . . ?
C3' Cr C5' C4' -30.06(15) . . . . ?
C3 Cr C5' C4' 93.90(17) . . . . ?
C1' Cr C5' C4' -104.85(17) . . . . ?
C4 Cr C5' C4' 61.63(19) . . . . ?
C5 Cr C5' C4' 35.9(5) . . . . ?
C2 Cr C5' C6' -106.60(15) . . . . ?
C2' Cr C5' C6' 52.44(14) . . . . ?
C1 Cr C5' C6' -71.12(16) . . . . ?
C3' Cr C5' C6' 90.22(16) . . . . ?
C3 Cr C5' C6' -145.82(15) . . . . ?
C1' Cr C5' C6' 15.44(13) . . . . ?
C4 Cr C5' C6' -178.09(14) . . . . ?
C4' Cr C5' C6' 120.3(2) . . . . ?
C5 Cr C5' C6' 156.2(4) . . . . ?
C4' C5' C6' C7' 166.4(2) . . . . ?
Cr C5' C6' C7' 97.6(2) . . . . ?
C4' C5' C6' C1' 47.9(3) . . . . ?
Cr C5' C6' C1' -20.84(17) . . . . ?
C4' C5' C6' C8' -71.8(3) . . . . ?
Cr C5' C6' C8' -140.5(2) . . . . ?
C2' C1' C6' C5' -48.1(3) . . . . ?
Cr C1' C6' C5' 21.11(17) . . . . ?
C2' C1' C6' C7' -166.3(2) . . . . ?
Cr C1' C6' C7' -97.1(2) . . . . ?
C2' C1' C6' C8' 71.3(3) . . . . ?
Cr C1' C6' C8' 140.5(2) . . . . ?
